data_2232681
loop_
_publ_author_name
'Lu, Yu-Kun'
'Qu, Yuan-Yuan'
'Tian, Ming-Ming'
'Diao, Cheng-Lin'
'Liu, Yun-Qi'

_publ_section_title
;
 \m~3~-Dodecatungsto(V,VI)aluminato-\k^3^<i>O</i>:<i>O</i>':<i>O</i>''-tris[aquabis(ethylenediamine-\k^2^<i>N</i>,<i>N</i>')copper(II)]
;
_journal_coeditor_code GK2416
_journal_issue 12
_journal_name_full 'Acta Crystallographica Section E'
_journal_page_first m1778
_journal_page_last m1779
_journal_paper_doi 10.1107/S1600536811048288
_journal_volume 67
_journal_year 2011
_chemical_formula_iupac '[Al Cu3 W12 O40 (C2 H8 N2)6 (H2 O)3]'
_chemical_formula_moiety 'C12 H54 Al Cu3 N12 O43 W12'
_chemical_formula_sum 'C12 H54 Al Cu3 N12 O43 W12'
_chemical_formula_weight 3478.47
_chemical_name_systematic
;
\m~3~-Dodecatungsto(V,VI)aluminato-
\k^3^<i>O</i>:<i>O</i>':<i>O</i>''-tris[aquabis(ethylenediamine-
\k^2^<i>N</i>,<i>N</i>')copper(II)]
;
_space_group_IT_number 167
_symmetry_cell_setting trigonal
_symmetry_space_group_name_Hall '-R 3 2"c'
_symmetry_space_group_name_H-M 'R -3 c :H'
_atom_sites_solution_hydrogens geom
_atom_sites_solution_primary direct
_atom_sites_solution_secondary difmap
_audit_creation_method SHELXL-97
_cell_angle_alpha 90.00
_cell_angle_beta 90.00
_cell_angle_gamma 120.00
_cell_formula_units_Z 6
_cell_length_a 17.9719(14)
_cell_length_b 17.9719(14)
_cell_length_c 29.335(5)
_cell_measurement_reflns_used 4488
_cell_measurement_temperature 296(2)
_cell_measurement_theta_max 27.88
_cell_measurement_theta_min 2.26
_cell_volume 8205.5(17)
_computing_cell_refinement 'RAPID-AUTO (Rigaku, 1998)'
_computing_data_collection 'RAPID-AUTO (Rigaku, 1998)'
_computing_data_reduction 'RAPID-AUTO (Rigaku, 1998)'
_computing_molecular_graphics 'DIAMOND (Brandenburg, 1999)'
_computing_publication_material 'SHELXL97 (Sheldrick, 2008)'
_computing_structure_refinement 'SHELXL97 (Sheldrick, 2008)'
_computing_structure_solution 'SHELXS97 (Sheldrick, 2008)'
_diffrn_ambient_temperature 296(2)
_diffrn_detector_area_resol_mean 10
_diffrn_measured_fraction_theta_full 0.999
_diffrn_measured_fraction_theta_max 0.999
_diffrn_measurement_device_type 'Rigaku R-AXIS RAPID'
_diffrn_measurement_method '\w scans'
_diffrn_radiation_monochromator graphite
_diffrn_radiation_source 'fine-focus sealed tube'
_diffrn_radiation_type MoK\a
_diffrn_radiation_wavelength 0.71073
_diffrn_reflns_av_R_equivalents 0.0712
_diffrn_reflns_av_sigmaI/netI 0.0356
_diffrn_reflns_limit_h_max 23
_diffrn_reflns_limit_h_min -23
_diffrn_reflns_limit_k_max 23
_diffrn_reflns_limit_k_min -23
_diffrn_reflns_limit_l_max 38
_diffrn_reflns_limit_l_min -38
_diffrn_reflns_number 22760
_diffrn_reflns_theta_full 28.04
_diffrn_reflns_theta_max 28.04
_diffrn_reflns_theta_min 2.27
_diffrn_standards_decay_% 0
_diffrn_standards_number 0
_exptl_absorpt_coefficient_mu 26.380
_exptl_absorpt_correction_T_max 0.178
_exptl_absorpt_correction_T_min 0.159
_exptl_absorpt_correction_type multi-scan
_exptl_absorpt_process_details '(ABSCOR; Higashi, 1995)'
_exptl_crystal_colour blue
_exptl_crystal_density_diffrn 4.224
_exptl_crystal_density_method 'not measured'
_exptl_crystal_description prism
_exptl_crystal_F_000 9252
_exptl_crystal_size_max 0.11
_exptl_crystal_size_mid 0.11
_exptl_crystal_size_min 0.10
_refine_diff_density_max 1.851
_refine_diff_density_min -3.557
_refine_ls_extinction_coef 0.000015(2)
_refine_ls_extinction_expression Fc^*^=kFc[1+0.001xFc^2^\l^3^/sin(2\q)]^-1/4^
_refine_ls_extinction_method 'SHELXL97 (Sheldrick, 2008)'
_refine_ls_goodness_of_fit_ref 1.097
_refine_ls_hydrogen_treatment constr
_refine_ls_matrix_type full
_refine_ls_number_parameters 157
_refine_ls_number_reflns 2220
_refine_ls_number_restraints 0
_refine_ls_restrained_S_all 1.097
_refine_ls_R_factor_all 0.0478
_refine_ls_R_factor_gt 0.0348
_refine_ls_shift/su_max 0.001
_refine_ls_shift/su_mean 0.000
_refine_ls_structure_factor_coef Fsqd
_refine_ls_weighting_details 'calc w=1/[\s^2^(Fo^2^)+(0.0089P)^2^+625.9202P] where P=(Fo^2^+2Fc^2^)/3'
_refine_ls_weighting_scheme calc
_refine_ls_wR_factor_gt 0.0663
_refine_ls_wR_factor_ref 0.0706
_reflns_number_gt 1864
_reflns_number_total 2220
_reflns_threshold_expression I>2sigma(I)
_cod_data_source_file gk2416.cif
_cod_data_source_block I
_cod_original_cell_volume 8206(2)
_cod_original_sg_symbol_H-M 'R -3 c'
_cod_database_code 2232681
_cod_database_fobs_code 2232681

loop_
_symmetry_equiv_pos_as_xyz
'x, y, z'
'-y, x-y, z'
'-x+y, -x, z'
'y, x, -z+1/2'
'x-y, -y, -z+1/2'
'-x, -x+y, -z+1/2'
'x+2/3, y+1/3, z+1/3'
'-y+2/3, x-y+1/3, z+1/3'
'-x+y+2/3, -x+1/3, z+1/3'
'y+2/3, x+1/3, -z+5/6'
'x-y+2/3, -y+1/3, -z+5/6'
'-x+2/3, -x+y+1/3, -z+5/6'
'x+1/3, y+2/3, z+2/3'
'-y+1/3, x-y+2/3, z+2/3'
'-x+y+1/3, -x+2/3, z+2/3'
'y+1/3, x+2/3, -z+7/6'
'x-y+1/3, -y+2/3, -z+7/6'
'-x+1/3, -x+y+2/3, -z+7/6'
'-x, -y, -z'
'y, -x+y, -z'
'x-y, x, -z'
'-y, -x, z-1/2'
'-x+y, y, z-1/2'
'x, x-y, z-1/2'
'-x+2/3, -y+1/3, -z+1/3'
'y+2/3, -x+y+1/3, -z+1/3'
'x-y+2/3, x+1/3, -z+1/3'
'-y+2/3, -x+1/3, z-1/6'
'-x+y+2/3, y+1/3, z-1/6'
'x+2/3, x-y+1/3, z-1/6'
'-x+1/3, -y+2/3, -z+2/3'
'y+1/3, -x+y+2/3, -z+2/3'
'x-y+1/3, x+2/3, -z+2/3'
'-y+1/3, -x+2/3, z+1/6'
'-x+y+1/3, y+2/3, z+1/6'
'x+1/3, x-y+2/3, z+1/6'

loop_
_atom_site_type_symbol
_atom_site_label
_atom_site_fract_x
_atom_site_fract_y
_atom_site_fract_z
_atom_site_U_iso_or_equiv
_atom_site_adp_type
_atom_site_calc_flag
_atom_site_refinement_flags
_atom_site_occupancy
_atom_site_symmetry_multiplicity
Al Al1 0.0000 1.0000 0.2500 0.0086(12) Uani d S 1 6
W W1 0.12019(2) 0.89540(2) 0.251326(13) 0.01398(11) Uani d . 1 1
W W2 0.11116(3) 0.99748(3) 0.151770(19) 0.03112(15) Uani d . 1 1
Cu Cu1 0.38149(11) 1.0000 0.2500 0.0250(4) Uani d S 1 2
O O1 0.1553(4) 0.8230(4) 0.2512(3) 0.035(2) Uani d . 1 1
O O2 0.1623(6) 0.9928(5) 0.1054(3) 0.035(2) Uani d . 1 1
O O3 0.0000 0.8191(5) 0.2500 0.032(3) Uani d S 1 2
O O4 0.2303(5) 1.0000 0.2500 0.021(2) Uani d S 1 2
O O5 0.1345(9) 0.9100(9) 0.1856(6) 0.017(3) Uani d P 0.50 1
O O5' 0.0992(10) 0.9148(9) 0.1888(5) 0.014(3) Uani d P 0.50 1
O O6 0.1377(9) 0.9148(8) 0.3158(5) 0.016(3) Uani d P 0.50 1
O O6' 0.0980(9) 0.9157(9) 0.3118(5) 0.013(3) Uani d P 0.50 1
O O7 0.0887(8) 1.0866(8) 0.1188(5) 0.016(3) Uiso d P 0.50 1
O O7' -0.0036(9) 0.9157(8) 0.1502(5) 0.018(3) Uani d P 0.50 1
O O8 0.0000(8) 1.0914(7) 0.2333(4) 0.010(2) Uani d P 0.50 1
O O9 0.0000 1.0000 0.1883(7) 0.011(4) Uani d SP 0.50 3
O O1W 0.5157(6) 1.0000 0.2500 0.039(3) Uani d S 1 2
H H1W 0.5318 0.9756 0.2693 0.059 Uiso d R 1 1
C C1 0.3609(8) 1.0205(8) 0.3444(4) 0.036(3) Uani d . 1 1
H H1C 0.3626 1.0033 0.3755 0.043 Uiso calc R 1 1
H H1D 0.3169 1.0365 0.3420 0.043 Uiso calc R 1 1
C C2 0.4485(8) 1.0956(8) 0.3305(4) 0.037(3) Uani d . 1 1
H H2C 0.4615 1.1460 0.3484 0.044 Uiso calc R 1 1
H H2D 0.4930 1.0811 0.3359 0.044 Uiso calc R 1 1
N N1 0.3427(6) 0.9487(6) 0.3121(3) 0.028(2) Uani d . 1 1
H H1A 0.2861 0.9102 0.3118 0.033 Uiso calc R 1 1
H H1B 0.3712 0.9218 0.3208 0.033 Uiso calc R 1 1
N N2 0.4457(6) 1.1133(6) 0.2820(3) 0.031(2) Uani d . 1 1
H H2A 0.4994 1.1439 0.2707 0.037 Uiso calc R 1 1
H H2B 0.4189 1.1438 0.2780 0.037 Uiso calc R 1 1

loop_
_atom_site_aniso_label
_atom_site_aniso_U_11
_atom_site_aniso_U_22
_atom_site_aniso_U_33
_atom_site_aniso_U_12
_atom_site_aniso_U_13
_atom_site_aniso_U_23
Al1 0.0072(17) 0.0072(17) 0.011(3) 0.0036(8) 0.000 0.000
W1 0.01112(18) 0.00943(17) 0.0236(2) 0.00683(14) -0.00119(14) -0.00112(14)
W2 0.0239(2) 0.0154(2) 0.0504(3) 0.00709(17) 0.0232(2) -0.00150(19)
Cu1 0.0300(7) 0.0256(9) 0.0178(9) 0.0128(5) 0.0001(4) 0.0001(7)
O1 0.012(3) 0.013(3) 0.080(6) 0.007(3) -0.003(4) -0.001(4)
O2 0.056(5) 0.023(4) 0.022(4) 0.017(4) 0.013(4) 0.003(3)
O3 0.008(4) 0.009(3) 0.078(9) 0.004(2) 0.002(5) 0.001(3)
O4 0.005(3) 0.010(4) 0.049(7) 0.005(2) -0.001(2) -0.003(4)
O5 0.010(7) 0.007(6) 0.034(9) 0.004(6) 0.006(7) -0.001(6)
O5' 0.015(8) 0.015(7) 0.009(7) 0.005(6) -0.006(6) -0.004(5)
O6 0.011(7) 0.007(6) 0.029(8) 0.005(6) 0.003(6) 0.001(5)
O6' 0.013(7) 0.016(7) 0.014(7) 0.009(6) 0.000(6) 0.003(5)
O7' 0.023(7) 0.009(6) 0.025(8) 0.009(6) -0.004(6) 0.002(6)
O8 0.011(5) 0.015(6) 0.009(5) 0.009(5) 0.001(6) -0.004(5)
O9 0.011(6) 0.011(6) 0.012(10) 0.005(3) 0.000 0.000
O1W 0.026(4) 0.038(7) 0.058(8) 0.019(3) 0.009(3) 0.017(6)
C1 0.044(7) 0.062(8) 0.022(6) 0.042(7) 0.001(5) 0.001(6)
C2 0.039(7) 0.049(8) 0.028(6) 0.026(6) -0.014(5) -0.012(6)
N1 0.025(5) 0.040(5) 0.024(5) 0.020(4) 0.002(4) 0.002(4)
N2 0.030(5) 0.032(5) 0.035(6) 0.020(4) -0.008(4) -0.004(4)

loop_
_atom_type_symbol
_atom_type_description
_atom_type_scat_dispersion_real
_atom_type_scat_dispersion_imag
_atom_type_scat_source
C C 0.0033 0.0016 'International Tables Vol C Tables 4.2.6.8 and 6.1.1.4'
H H 0.0000 0.0000 'International Tables Vol C Tables 4.2.6.8 and 6.1.1.4'
N N 0.0061 0.0033 'International Tables Vol C Tables 4.2.6.8 and 6.1.1.4'
O O 0.0106 0.0060 'International Tables Vol C Tables 4.2.6.8 and 6.1.1.4'
Al Al 0.0645 0.0514 'International Tables Vol C Tables 4.2.6.8 and 6.1.1.4'
Cu Cu 0.3201 1.2651 'International Tables Vol C Tables 4.2.6.8 and 6.1.1.4'
W W -0.8490 6.8722 'International Tables Vol C Tables 4.2.6.8 and 6.1.1.4'

loop_
_geom_angle_atom_site_label_1
_geom_angle_atom_site_label_2
_geom_angle_atom_site_label_3
_geom_angle_site_symmetry_1
_geom_angle_site_symmetry_3
_geom_angle
O8 Al1 O8 4_465 6 112.2(3)
O8 Al1 O8 4_465 2_675 122.8(8)
O8 Al1 O9 4_465 4_465 73.4(4)
O9 Al1 O9 4_465 . 180.000(2)
O1 W1 O3 . . 99.8(4)
O1 W1 O6' . . 110.1(5)
O3 W1 O6' . . 83.4(5)
O1 W1 O6 . . 93.0(5)
O3 W1 O6 . . 100.1(4)
O6' W1 O6 . . 22.1(4)
O1 W1 O4 . . 98.8(3)
O3 W1 O4 . . 161.2(3)
O6' W1 O4 . . 92.5(4)
O6 W1 O4 . . 81.2(4)
O1 W1 O5' . . 108.3(6)
O3 W1 O5' . . 81.8(5)
O6' W1 O5' . . 140.6(6)
O6 W1 O5' . . 158.1(6)
O4 W1 O5' . . 90.2(4)
O1 W1 O5 . . 91.4(5)
O3 W1 O5 . . 95.9(4)
O6' W1 O5 . . 158.3(6)
O6 W1 O5 . . 162.3(6)
O4 W1 O5 . . 81.2(4)
O5' W1 O5 . . 20.4(4)
O1 W1 O8 . 4_465 166.6(4)
O3 W1 O8 . 4_465 87.3(4)
O6' W1 O8 . 4_465 59.2(5)
O6 W1 O8 . 4_465 74.6(5)
O4 W1 O8 . 4_465 75.0(4)
O5' W1 O8 . 4_465 83.8(5)
O5 W1 O8 . 4_465 99.1(5)
O1 W1 O8 . 3_465 164.6(4)
O3 W1 O8 . 3_465 86.8(4)
O6' W1 O8 . 3_465 84.3(5)
O6 W1 O8 . 3_465 99.5(5)
O4 W1 O8 . 3_465 74.6(4)
O5' W1 O8 . 3_465 58.7(5)
O5 W1 O8 . 3_465 74.0(5)
O8 W1 O8 4_465 3_465 25.3(6)
O2 W2 O5' . . 107.3(6)
O2 W2 O7' . 2_675 114.1(5)
O5' W2 O7' . 2_675 138.6(7)
O2 W2 O6' . 5_675 111.0(5)
O5' W2 O6' . 5_675 95.7(6)
O7' W2 O6' 2_675 5_675 70.1(6)
O2 W2 O7' . . 111.5(5)
O5' W2 O7' . . 74.1(6)
O7' W2 O7' 2_675 . 90.2(7)
O6' W2 O7' 5_675 . 137.4(6)
O2 W2 O6 . 5_675 93.7(5)
O5' W2 O6 . 5_675 91.3(6)
O7' W2 O6 2_675 5_675 86.5(6)
O6' W2 O6 5_675 5_675 20.4(5)
O7' W2 O6 . 5_675 153.6(6)
O2 W2 O5 . . 91.5(5)
O5' W2 O5 . . 18.6(5)
O7' W2 O5 2_675 . 152.8(6)
O6' W2 O5 5_675 . 92.8(6)
O7' W2 O5 . . 88.7(6)
O6 W2 O5 5_675 . 82.5(6)
O2 W2 O7 . . 89.1(5)
O5' W2 O7 . . 161.3(7)
O6' W2 O7 5_675 . 86.3(6)
O7' W2 O7 . . 91.8(5)
O6 W2 O7 5_675 . 96.7(5)
O5 W2 O7 . . 179.0(6)
O2 W2 O7 . 3_465 86.7(5)
O5' W2 O7 . 3_465 89.9(6)
O7' W2 O7 2_675 3_465 92.2(5)
O6' W2 O7 5_675 3_465 158.7(6)
O6 W2 O7 5_675 3_465 178.7(5)
O5 W2 O7 . 3_465 98.7(6)
O7 W2 O7 . 3_465 82.1(7)
O2 W2 O9 . . 153.2(6)
O5' W2 O9 . . 89.3(6)
O7' W2 O9 2_675 . 52.5(5)
O6' W2 O9 5_675 . 87.3(6)
O7' W2 O9 . . 52.1(5)
O6 W2 O9 5_675 . 107.2(6)
O5 W2 O9 . . 107.5(5)
O7 W2 O9 . . 72.2(5)
O7 W2 O9 3_465 . 72.1(5)
O2 W2 O8 . 3_465 153.7(4)
O5' W2 O8 . 3_465 56.7(6)
O7' W2 O8 2_675 3_465 84.6(6)
O6' W2 O8 5_675 3_465 56.2(5)
O7' W2 O8 . 3_465 85.6(5)
O6 W2 O8 5_675 3_465 68.1(5)
O5 W2 O8 . 3_465 68.2(5)
O7 W2 O8 . 3_465 111.0(5)
O7 W2 O8 3_465 3_465 112.0(5)
O9 W2 O8 . 3_465 53.0(5)
N2 Cu1 N2 . 5_675 172.2(5)
N2 Cu1 N1 . . 86.2(4)
N2 Cu1 N1 5_675 . 94.7(4)
N2 Cu1 N1 . 5_675 94.7(4)
N2 Cu1 N1 5_675 5_675 86.2(4)
N1 Cu1 N1 . 5_675 166.4(5)
N2 Cu1 O1W . . 86.1(3)
N2 Cu1 O1W 5_675 . 86.1(3)
N1 Cu1 O1W . . 96.8(3)
N1 Cu1 O1W 5_675 . 96.8(3)
N2 Cu1 O4 . . 93.9(3)
N2 Cu1 O4 5_675 . 93.9(3)
N1 Cu1 O4 . . 83.2(3)
N1 Cu1 O4 5_675 . 83.2(3)
O1W Cu1 O4 . . 180.000(2)
W1 O3 W1 . 6 162.3(6)
W1 O4 W1 . 5_675 114.9(4)
W1 O4 Cu1 . . 122.5(2)
W1 O4 Cu1 5_675 . 122.5(2)
O5' O5 W1 . . 79(2)
O5' O5 W2 . . 54.6(19)
W1 O5 W2 . . 120.9(7)
O5 O5' W2 . . 107(2)
O5 O5' W1 . . 80(2)
W2 O5' W1 . . 141.3(8)
O6' O6 W1 . . 76.9(19)
O6' O6 W2 . 5_675 58.5(16)
W1 O6 W2 . 5_675 121.0(7)
O6 O6' W2 . 5_675 101.1(19)
O6 O6' W1 . . 81.0(19)
W2 O6' W1 5_675 . 140.3(8)
O7' O7 W2 2_675 . 59.1(11)
O7' O7 W2 2_675 2_675 62.2(11)
W2 O7 W2 . 2_675 114.8(7)
O7 O7' W2 3_465 3_465 94.5(13)
O7 O7' W2 3_465 . 91.4(13)
W2 O7' W2 3_465 . 149.6(7)
O8 O8 Al1 6 . 73.4(4)
O8 O8 W1 6 4_465 78.3(10)
Al1 O8 W1 . 4_465 124.6(6)
O8 O8 W1 6 2_675 76.4(10)
Al1 O8 W1 . 2_675 123.7(6)
W1 O8 W1 4_465 2_675 93.3(4)
O8 O8 W2 6 2_675 171.0(3)
Al1 O8 W2 . 2_675 115.6(5)
W1 O8 W2 4_465 2_675 96.3(4)
W1 O8 W2 2_675 2_675 96.9(4)
Al1 O9 W2 . 3_465 118.0(5)
Al1 O9 W2 . . 118.0(5)
W2 O9 W2 3_465 . 99.8(6)
Al1 O9 W2 . 2_675 118.0(5)
W2 O9 W2 3_465 2_675 99.8(6)
W2 O9 W2 . 2_675 99.8(6)
Cu1 O1W H1W . . 126.8
N1 C1 C2 . . 106.1(9)
N1 C1 H1C . . 110.5
C2 C1 H1C . . 110.5
N1 C1 H1D . . 110.5
C2 C1 H1D . . 110.5
H1C C1 H1D . . 108.7
N2 C2 C1 . . 108.6(9)
N2 C2 H2C . . 110.0
C1 C2 H2C . . 110.0
N2 C2 H2D . . 110.0
C1 C2 H2D . . 110.0
H2C C2 H2D . . 108.3
C1 N1 Cu1 . . 107.7(7)
C1 N1 H1A . . 110.2
Cu1 N1 H1A . . 110.2
C1 N1 H1B . . 110.2
Cu1 N1 H1B . . 110.2
H1A N1 H1B . . 108.5
C2 N2 Cu1 . . 107.4(7)
C2 N2 H2A . . 110.2
Cu1 N2 H2A . . 110.2
C2 N2 H2B . . 110.2
Cu1 N2 H2B . . 110.2
H2A N2 H2B . . 108.5

loop_
_geom_bond_atom_site_label_1
_geom_bond_atom_site_label_2
_geom_bond_site_symmetry_2
_geom_bond_distance
Al1 O8 6 1.714(11)
Al1 O9 . 1.81(2)
W1 O1 . 1.707(7)
W1 O3 . 1.894(6)
W1 O6' . 1.894(6)
W1 O6 . 1.921(16)
W1 O4 . 1.931(4)
W1 O5' . 1.939(14)
W1 O5 . 1.946(17)
W1 O8 4_465 2.232(11)
W1 O8 3_465 2.248(12)
W2 O2 . 1.668(8)
W2 O5' . 1.765(14)
W2 O7' 2_675 1.787(13)
W2 O6' 5_675 1.793(14)
W2 O7' . 1.840(13)
W2 O6 5_675 2.063(14)
W2 O5 . 2.072(15)
W2 O7 . 2.076(13)
W2 O7 3_465 2.079(13)
W2 O9 . 2.288(10)
W2 O8 3_465 2.421(11)
Cu1 N2 . 2.002(9)
Cu1 N1 . 2.002(9)
Cu1 O1W . 2.411(11)
Cu1 O4 . 2.718(9)
O1W H1W . 0.8499
C1 N1 . 1.498(15)
C1 C2 . 1.530(17)
C1 H1C . 0.9700
C1 H1D . 0.9700
C2 N2 . 1.465(15)
C2 H2C . 0.9700
C2 H2D . 0.9700
N1 H1A . 0.9000
N1 H1B . 0.9000
N2 H2A . 0.9000
N2 H2B . 0.9000

loop_
_geom_hbond_atom_site_label_D
_geom_hbond_atom_site_label_H
_geom_hbond_atom_site_label_A
_geom_hbond_site_symmetry_A
_geom_hbond_distance_DH
_geom_hbond_distance_HA
_geom_hbond_distance_DA
_geom_hbond_angle_DHA
O1W H1W O2 36_565 0.85 2.25 2.856(9) 128
N1 H1B O5 36_565 0.90 2.26 3.138(17) 163
N1 H1B O5' 36_565 0.90 2.30 3.185(17) 170
N2 H2A O7 25_575 0.90 2.35 3.101(17) 141
N2 H2B O1 5_675 0.90 2.11 2.956(12) 157
